data_7111529
loop_
_publ_author_name
'Butcher, Robert T.'
'Novoa, Juan J.'
'Ribas-Ari\~no, Jordi'
'Sandvik, Anders W.'
'Turnbull, Mark M.'
'Landee, Christopher P.'
'Wells, Brian M.'
'Awwadi, Firas F.'

_publ_section_title
;
 Strong through-space two-halide magnetic exchange of &#x2212;234 K in
 (2,5-dimethylpyrazine)copper(ii) bromide
;
_journal_issue 11
_journal_name_full 'Chemical Communications'
_journal_page_first 1359
_journal_page_last 1361
_journal_paper_doi 10.1039/b819894b
_journal_year 2009
_chemical_formula_sum 'C6 H8 Br2 Cu N2'
_chemical_formula_weight 331.50
_chemical_name_common 'Dibromo(2,5-dimethylpyrazino)copper (ii)'
_chemical_name_systematic
;
Dibromo(2,5-dimethylpyrazino)copper (II)
;
_space_group_IT_number 12
_symmetry_cell_setting monoclinic
_symmetry_space_group_name_Hall '-C 2y'
_symmetry_space_group_name_H-M 'C 1 2/m 1'
_atom_sites_solution_hydrogens geom
_atom_sites_solution_primary direct
_atom_sites_solution_secondary difmap
_audit_creation_method SHELXL-97
_cell_angle_alpha 90.00
_cell_angle_beta 109.428(8)
_cell_angle_gamma 90.00
_cell_formula_units_Z 2
_cell_length_a 9.0555(11)
_cell_length_b 8.3909(10)
_cell_length_c 6.6969(8)
_cell_measurement_temperature 295(2)
_cell_volume 479.88(10)
_computing_cell_refinement 'Bruker XSCANS'
_computing_data_collection 'Bruker XSCANS'
_computing_data_reduction 'Bruker SHELXTL'
_computing_molecular_graphics 'Bruker SHELXTL'
_computing_publication_material 'Bruker SHELXTL'
_computing_structure_refinement 'SHELXL-97 (Sheldrick, 1997)'
_computing_structure_solution 'SHELXS-97 (Sheldrick, 1990)'
_diffrn_ambient_temperature 295(2)
_diffrn_measured_fraction_theta_full 0.998
_diffrn_measured_fraction_theta_max 0.998
_diffrn_measurement_device_type 'Bruker P4'
_diffrn_measurement_method '\w scans'
_diffrn_radiation_monochromator graphite
_diffrn_radiation_source 'fine-focus sealed tube'
_diffrn_radiation_type MoK\a
_diffrn_radiation_wavelength 0.71073
_diffrn_reflns_av_R_equivalents 0.0324
_diffrn_reflns_av_sigmaI/netI 0.0331
_diffrn_reflns_limit_h_max 10
_diffrn_reflns_limit_h_min -1
_diffrn_reflns_limit_k_max 1
_diffrn_reflns_limit_k_min -9
_diffrn_reflns_limit_l_max 7
_diffrn_reflns_limit_l_min -7
_diffrn_reflns_number 616
_diffrn_reflns_theta_full 25.00
_diffrn_reflns_theta_max 25.00
_diffrn_reflns_theta_min 3.23
_diffrn_standards_interval_count 97
_diffrn_standards_number 3
_exptl_absorpt_coefficient_mu 10.541
_exptl_absorpt_correction_T_max 0.9055
_exptl_absorpt_correction_T_min 0.5442
_exptl_absorpt_correction_type empirical
_exptl_absorpt_process_details 'via psi-scans'
_exptl_crystal_colour brown
_exptl_crystal_density_diffrn 2.294
_exptl_crystal_density_method 'not measured'
_exptl_crystal_description rod
_exptl_crystal_F_000 314
_exptl_crystal_size_max .35
_exptl_crystal_size_mid .1
_exptl_crystal_size_min .1
_refine_diff_density_max 0.376
_refine_diff_density_min -0.459
_refine_diff_density_rms 0.097
_refine_ls_extinction_method none
_refine_ls_goodness_of_fit_ref 1.079
_refine_ls_hydrogen_treatment mixed
_refine_ls_matrix_type full
_refine_ls_number_parameters 34
_refine_ls_number_reflns 451
_refine_ls_number_restraints 0
_refine_ls_restrained_S_all 1.079
_refine_ls_R_factor_all 0.0325
_refine_ls_R_factor_gt 0.0261
_refine_ls_shift/su_max 0.000
_refine_ls_shift/su_mean 0.000
_refine_ls_structure_factor_coef Fsqd
_refine_ls_weighting_details 'calc w=1/[\s^2^(Fo^2^)+(0.0347P)^2^+0.0447P] where P=(Fo^2^+2Fc^2^)/3'
_refine_ls_weighting_scheme calc
_refine_ls_wR_factor_gt 0.0632
_refine_ls_wR_factor_ref 0.0663
_reflns_number_gt 391
_reflns_number_total 451
_reflns_threshold_expression >2sigma(I)
_cod_data_source_file b819894bsup1.cif
_cod_data_source_block 3
_cod_original_sg_symbol_H-M C2/m
_cod_database_code 7111529

loop_
_symmetry_equiv_pos_as_xyz
'x, y, z'
'-x, y, -z'
'x+1/2, y+1/2, z'
'-x+1/2, y+1/2, -z'
'-x, -y, -z'
'x, -y, z'
'-x+1/2, -y+1/2, -z'
'x+1/2, -y+1/2, z'

loop_
_atom_site_label
_atom_site_type_symbol
_atom_site_fract_x
_atom_site_fract_y
_atom_site_fract_z
_atom_site_U_iso_or_equiv
_atom_site_adp_type
_atom_site_occupancy
_atom_site_symmetry_multiplicity
_atom_site_calc_flag
_atom_site_refinement_flags
Cu Cu 0.5000 0.0000 0.5000 0.0273(3) Uani 1 4 d S
Br Br 0.5000 -0.28355(7) 0.5000 0.0483(3) Uani 1 2 d S
N N 0.4960(4) 0.0000 0.2024(5) 0.0284(9) Uani 1 2 d S
C1 C 0.6307(6) 0.0000 0.1648(7) 0.0345(12) Uani 1 2 d S
H1A H 0.7235 0.0000 0.2792 0.041 Uiso 1 2 calc SR
C2 C 0.3612(6) 0.0000 0.0393(7) 0.0340(12) Uani 1 2 d S
C3 C 0.2093(6) 0.0000 0.0795(8) 0.0562(19) Uani 1 2 d S
H3D H 0.1248 0.0000 -0.0530 0.084 Uiso 1 2 calc SR
H3A H 0.2025 0.0934 0.1588 0.084 Uiso 0.50 1 calc PR
H3B H 0.2025 -0.0934 0.1588 0.084 Uiso 0.50 1 calc PR

loop_
_atom_site_aniso_label
_atom_site_aniso_U_11
_atom_site_aniso_U_22
_atom_site_aniso_U_33
_atom_site_aniso_U_23
_atom_site_aniso_U_13
_atom_site_aniso_U_12
Cu 0.0321(5) 0.0367(5) 0.0136(4) 0.000 0.0083(3) 0.000
Br 0.0654(5) 0.0367(4) 0.0412(4) 0.000 0.0155(3) 0.000
N 0.030(2) 0.037(2) 0.0170(16) 0.000 0.0069(16) 0.000
C1 0.029(3) 0.055(4) 0.019(2) 0.000 0.007(2) 0.000
C2 0.033(3) 0.044(3) 0.023(2) 0.000 0.008(2) 0.000
C3 0.033(3) 0.108(6) 0.031(3) 0.000 0.015(2) 0.000

loop_
_atom_type_symbol
_atom_type_description
_atom_type_scat_dispersion_real
_atom_type_scat_dispersion_imag
_atom_type_scat_source
C C 0.0033 0.0016 'International Tables Vol C Tables 4.2.6.8 and 6.1.1.4'
H H 0.0000 0.0000 'International Tables Vol C Tables 4.2.6.8 and 6.1.1.4'
N N 0.0061 0.0033 'International Tables Vol C Tables 4.2.6.8 and 6.1.1.4'
Cu Cu 0.3201 1.2651 'International Tables Vol C Tables 4.2.6.8 and 6.1.1.4'
Br Br -0.2901 2.4595 'International Tables Vol C Tables 4.2.6.8 and 6.1.1.4'

loop_
_geom_angle_atom_site_label_1
_geom_angle_atom_site_label_2
_geom_angle_atom_site_label_3
_geom_angle
_geom_angle_site_symmetry_1
_geom_angle_site_symmetry_3
N Cu N 180.0(2) . 5_656
N Cu Br 90.0 . .
N Cu Br 90.0 5_656 .
N Cu Br 90.0 . 5_656
N Cu Br 90.0 5_656 5_656
Br Cu Br 180.0 . 5_656
C1 N C2 119.4(4) . .
C1 N Cu 118.8(3) . .
C2 N Cu 121.8(3) . .
N C1 C2 122.6(5) . 5_655
N C1 H1A 118.7 . .
C2 C1 H1A 118.7 5_655 .
N C2 C1 118.0(4) . 5_655
N C2 C3 119.9(4) . .
C1 C2 C3 122.1(4) 5_655 .
C2 C3 H3D 109.5 . .
C2 C3 H3A 109.5 . .
H3D C3 H3A 109.5 . .
C2 C3 H3B 109.5 . .
H3D C3 H3B 109.5 . .
H3A C3 H3B 109.5 . .

loop_
_geom_bond_atom_site_label_1
_geom_bond_atom_site_label_2
_geom_bond_distance
_geom_bond_site_symmetry_2
Cu N 1.981(3) .
Cu N 1.981(3) 5_656
Cu Br 2.3792(7) .
Cu Br 2.3792(7) 5_656
N C1 1.326(6) .
N C2 1.340(6) .
C1 C2 1.393(7) 5_655
C1 H1A 0.9300 .
C2 C1 1.393(7) 5_655
C2 C3 1.488(7) .
C3 H3D 0.9600 .
C3 H3A 0.9600 .
C3 H3B 0.9600 .

loop_
_geom_torsion_atom_site_label_1
_geom_torsion_atom_site_label_2
_geom_torsion_atom_site_label_3
_geom_torsion_atom_site_label_4
_geom_torsion
_geom_torsion_site_symmetry_1
_geom_torsion_site_symmetry_4
N Cu N C1 180(7) 5_656 .
Br Cu N C1 -90.0 . .
Br Cu N C1 90.0 5_656 .
N Cu N C2 0(7) 5_656 .
Br Cu N C2 90.0 . .
Br Cu N C2 -90.0 5_656 .
C2 N C1 C2 0.0 . 5_655
Cu N C1 C2 180.0 . 5_655
C1 N C2 C1 0.0 . 5_655
Cu N C2 C1 180.0 . 5_655
C1 N C2 C3 180.0 . .
Cu N C2 C3 0.0 . .
